data_2233498
loop_
_publ_author_name
'Sharif, Shahzad'
'Mughal, Shumaila Younas'
'Khan, Islam Ullah'
'Akkurt, Mehmet'
'Khan, Muneeb Hayat'

_publ_section_title
;
 4-Chloro-<i>N</i>-cyclohexylbenzenesulfonamide
;
_journal_coeditor_code HG5164
_journal_issue 2
_journal_name_full 'Acta Crystallographica Section E'
_journal_page_first o468
_journal_paper_doi 10.1107/S1600536812001870
_journal_volume 68
_journal_year 2012
_chemical_formula_iupac 'C12 H16 Cl N O2 S'
_chemical_formula_moiety 'C12 H16 Cl N O2 S'
_chemical_formula_sum 'C12 H16 Cl N O2 S'
_chemical_formula_weight 273.78
_chemical_name_systematic
;
4-Chloro-<i>N</i>-cyclohexylbenzenesulfonamide
;
_space_group_IT_number 14
_symmetry_cell_setting monoclinic
_symmetry_space_group_name_Hall '-P 2ybc'
_symmetry_space_group_name_H-M 'P 1 21/c 1'
_atom_sites_solution_hydrogens geom
_atom_sites_solution_primary direct
_atom_sites_solution_secondary difmap
_cell_angle_alpha 90
_cell_angle_beta 96.505(2)
_cell_angle_gamma 90
_cell_formula_units_Z 4
_cell_length_a 11.1226(5)
_cell_length_b 6.2490(2)
_cell_length_c 19.8635(9)
_cell_measurement_reflns_used 3062
_cell_measurement_temperature 296(2)
_cell_measurement_theta_max 21.60
_cell_measurement_theta_min 2.61
_cell_volume 1371.73(10)
_computing_cell_refinement 'SAINT (Bruker, 2007)'
_computing_data_collection 'APEX2 (Bruker, 2007)'
_computing_data_reduction 'SAINT (Bruker, 2007)'
_computing_molecular_graphics '<i>ORTEP-3</i> for Windows (Farrugia, 1997)'
_computing_publication_material '<i>WinGX</i> (Farrugia, 1999) and <i>PLATON</i> (Spek, 2009)'
_computing_structure_refinement 'SHELXL97 (Sheldrick, 2008)'
_computing_structure_solution 'SIR97 (Altomare <i>et al.</i>, 1999)'
_diffrn_ambient_temperature 296(2)
_diffrn_measured_fraction_theta_full 0.990
_diffrn_measured_fraction_theta_max 0.990
_diffrn_measurement_device_type 'Bruker APEXII CCD'
_diffrn_measurement_method '\f and \w scans'
_diffrn_radiation_monochromator graphite
_diffrn_radiation_source 'sealed tube'
_diffrn_radiation_type MoK\a
_diffrn_radiation_wavelength 0.71069
_diffrn_reflns_av_R_equivalents 0.0295
_diffrn_reflns_av_sigmaI/netI 0.0377
_diffrn_reflns_limit_h_max 14
_diffrn_reflns_limit_h_min -14
_diffrn_reflns_limit_k_max 8
_diffrn_reflns_limit_k_min -6
_diffrn_reflns_limit_l_max 26
_diffrn_reflns_limit_l_min -26
_diffrn_reflns_number 12714
_diffrn_reflns_reduction_process
;
;
_diffrn_reflns_theta_full 28.27
_diffrn_reflns_theta_max 28.27
_diffrn_reflns_theta_min 3.42
_diffrn_standards_number 0
_exptl_absorpt_coefficient_mu 0.421
_exptl_absorpt_correction_type none
_exptl_crystal_colour 'Light brown'
_exptl_crystal_density_diffrn 1.326
_exptl_crystal_density_method 'Not Measured'
_exptl_crystal_description Needle
_exptl_crystal_F_000 576
_exptl_crystal_size_max 0.29
_exptl_crystal_size_mid 0.15
_exptl_crystal_size_min 0.11
_refine_diff_density_max 0.394
_refine_diff_density_min -0.245
_refine_ls_extinction_method none
_refine_ls_goodness_of_fit_ref 1.034
_refine_ls_hydrogen_treatment mixed
_refine_ls_matrix_type full
_refine_ls_number_parameters 157
_refine_ls_number_reflns 3365
_refine_ls_number_restraints 1
_refine_ls_restrained_S_all 1.034
_refine_ls_R_factor_all 0.0931
_refine_ls_R_factor_gt 0.0525
_refine_ls_shift/su_max 0.000
_refine_ls_shift/su_mean 0.000
_refine_ls_structure_factor_coef Fsqd
_refine_ls_weighting_details 'calc w=1/[\s^2^(Fo^2^)+(0.0613P)^2^+0.5260P] where P=(Fo^2^+2Fc^2^)/3'
_refine_ls_weighting_scheme calc
_refine_ls_wR_factor_gt 0.1257
_refine_ls_wR_factor_ref 0.1497
_reflns_number_gt 2075
_reflns_number_total 3365
_reflns_threshold_expression I>2\s(I)
_cod_data_source_file hg5164.cif
_cod_data_source_block I
_cod_original_sg_symbol_H-M 'P 21/c'
_cod_database_code 2233498
_cod_database_fobs_code 2233498

loop_
_symmetry_equiv_pos_site_id
_symmetry_equiv_pos_as_xyz
1 x,y,z
2 -x,1/2+y,1/2-z
3 -x,-y,-z
4 x,1/2-y,1/2+z

loop_
_atom_site_aniso_label
_atom_site_aniso_U_11
_atom_site_aniso_U_22
_atom_site_aniso_U_33
_atom_site_aniso_U_12
_atom_site_aniso_U_13
_atom_site_aniso_U_23
Cl1 0.0867(7) 0.1367(9) 0.1293(9) -0.0197(6) 0.0339(6) 0.0505(7)
S1 0.0456(4) 0.0438(3) 0.0725(4) -0.0069(3) 0.0087(3) -0.0065(3)
O1 0.0634(12) 0.0815(13) 0.0904(14) -0.0310(10) 0.0034(11) -0.0211(11)
O2 0.0691(12) 0.0436(9) 0.1030(15) 0.0083(9) 0.0210(11) 0.0082(9)
N1 0.0393(11) 0.0562(12) 0.0629(13) 0.0041(9) 0.0071(10) 0.0035(10)
C1 0.0540(15) 0.0589(15) 0.0637(16) 0.0058(13) 0.0169(13) 0.0006(12)
C2 0.0704(18) 0.0594(15) 0.0664(16) 0.0034(14) 0.0132(15) 0.0056(13)
C3 0.0553(16) 0.0765(18) 0.0646(16) -0.0132(15) 0.0076(13) 0.0050(14)
C4 0.0398(14) 0.091(2) 0.090(2) -0.0036(15) 0.0118(15) 0.0011(18)
C5 0.0418(14) 0.0602(15) 0.0793(18) 0.0021(12) 0.0048(13) 0.0025(13)
C6 0.0410(12) 0.0461(12) 0.0514(13) -0.0033(10) 0.0015(10) -0.0093(10)
C7 0.0463(14) 0.0565(14) 0.0597(15) 0.0112(12) 0.0063(12) 0.0059(12)
C8 0.095(2) 0.082(2) 0.0727(19) -0.0204(19) 0.0134(18) -0.0077(16)
C9 0.106(3) 0.119(3) 0.095(3) -0.014(2) 0.009(2) -0.038(2)
C10 0.092(3) 0.178(5) 0.082(2) 0.019(3) 0.009(2) -0.049(3)
C11 0.132(4) 0.216(6) 0.059(2) -0.014(4) 0.018(2) 0.022(3)
C12 0.100(3) 0.141(3) 0.072(2) -0.027(2) 0.023(2) 0.021(2)

loop_
_atom_site_type_symbol
_atom_site_label
_atom_site_fract_x
_atom_site_fract_y
_atom_site_fract_z
_atom_site_U_iso_or_equiv
_atom_site_thermal_displace_type
_atom_site_calc_flag
_atom_site_refinement_flags
_atom_site_occupancy
Cl Cl1 0.97047(9) 0.63719(19) 0.09885(6) 0.1159(5) Uani d . 1.000
S S1 0.67445(5) 0.02579(10) 0.26455(3) 0.0538(2) Uani d . 1.000
O O1 0.57744(18) -0.0412(3) 0.21563(11) 0.0788(8) Uani d . 1.000
O O2 0.75531(17) -0.1301(3) 0.29647(11) 0.0710(7) Uani d . 1.000
N N1 0.61305(18) 0.1518(3) 0.32146(11) 0.0527(7) Uani d D 1.000
C C1 0.7127(2) 0.3981(4) 0.19816(13) 0.0581(9) Uani d . 1.000
C C2 0.7777(3) 0.5312(4) 0.16141(14) 0.0650(9) Uani d . 1.000
C C3 0.8901(3) 0.4698(5) 0.14686(14) 0.0654(10) Uani d . 1.000
C C4 0.9396(2) 0.2788(5) 0.16961(16) 0.0733(11) Uani d . 1.000
C C5 0.8750(2) 0.1454(4) 0.20712(14) 0.0606(9) Uani d . 1.000
C C6 0.7611(2) 0.2037(4) 0.22098(12) 0.0465(7) Uani d . 1.000
C C7 0.6789(2) 0.2145(4) 0.38711(12) 0.0541(8) Uani d . 1.000
C C8 0.7329(3) 0.4325(5) 0.38666(16) 0.0829(11) Uani d . 1.000
C C9 0.7924(4) 0.4979(7) 0.45609(18) 0.1069(17) Uani d . 1.000
C C10 0.7084(4) 0.4802(9) 0.5084(2) 0.117(2) Uani d . 1.000
C C11 0.6528(5) 0.2674(10) 0.50951(18) 0.135(2) Uani d . 1.000
C C12 0.5920(4) 0.1970(7) 0.44002(17) 0.1033(16) Uani d . 1.000
H H1 0.63600 0.43810 0.20780 0.0700 Uiso c R 1.000
H H1N 0.555(3) 0.234(6) 0.3060(19) 0.1390 Uiso d D 1.000
H H2 0.74580 0.66260 0.14640 0.0780 Uiso c R 1.000
H H4 1.01630 0.23970 0.15970 0.0880 Uiso c R 1.000
H H5 0.90830 0.01600 0.22310 0.0730 Uiso c R 1.000
H H7 0.74450 0.11150 0.39850 0.0650 Uiso c R 1.000
H H8A 0.67010 0.53500 0.37150 0.0990 Uiso c R 1.000
H H8B 0.79270 0.43550 0.35470 0.0990 Uiso c R 1.000
H H9A 0.86230 0.40740 0.46850 0.1280 Uiso c R 1.000
H H9B 0.82060 0.64450 0.45420 0.1280 Uiso c R 1.000
H H10A 0.75200 0.51000 0.55240 0.1410 Uiso c R 1.000
H H10B 0.64520 0.58700 0.49970 0.1410 Uiso c R 1.000
H H11A 0.59300 0.26840 0.54140 0.1620 Uiso c R 1.000
H H11B 0.71460 0.16380 0.52540 0.1620 Uiso c R 1.000
H H12A 0.56470 0.05020 0.44260 0.1240 Uiso c R 1.000
H H12B 0.52180 0.28630 0.42710 0.1240 Uiso c R 1.000

loop_
_atom_type_symbol
_atom_type_description
_atom_type_scat_dispersion_real
_atom_type_scat_dispersion_imag
_atom_type_scat_source
C C 0.0033 0.0016 ' International Tables Vol C Tables 4.2.6.8 and 6.1.1.4'
H H 0.0000 0.0000 ' International Tables Vol C Tables 4.2.6.8 and 6.1.1.4'
Cl Cl 0.1484 0.1585 ' International Tables Vol C Tables 4.2.6.8 and 6.1.1.4'
N N 0.0061 0.0033 ' International Tables Vol C Tables 4.2.6.8 and 6.1.1.4'
O O 0.0106 0.0060 ' International Tables Vol C Tables 4.2.6.8 and 6.1.1.4'
S S 0.1246 0.1234 ' International Tables Vol C Tables 4.2.6.8 and 6.1.1.4'

loop_
_geom_angle_atom_site_label_1
_geom_angle_atom_site_label_2
_geom_angle_atom_site_label_3
_geom_angle
_geom_angle_publ_flag
O1 S1 O2 119.45(12) no
O1 S1 N1 106.00(12) no
O1 S1 C6 105.28(12) no
O2 S1 N1 108.77(12) no
O2 S1 C6 107.29(11) no
N1 S1 C6 109.82(11) no
S1 N1 C7 123.29(16) no
S1 N1 H1N 114(3) no
C7 N1 H1N 116(3) no
C2 C1 C6 120.0(2) no
C1 C2 C3 119.6(3) no
Cl1 C3 C2 119.2(2) no
C2 C3 C4 121.1(3) no
Cl1 C3 C4 119.7(2) no
C3 C4 C5 119.5(2) no
C4 C5 C6 119.9(2) no
S1 C6 C1 120.05(17) no
S1 C6 C5 119.92(19) no
C1 C6 C5 120.0(2) no
N1 C7 C8 113.5(2) no
C8 C7 C12 111.2(3) no
N1 C7 C12 107.7(2) no
C7 C8 C9 112.1(3) no
C8 C9 C10 111.9(4) no
C9 C10 C11 112.3(4) no
C10 C11 C12 113.0(4) no
C7 C12 C11 110.8(4) no
C2 C1 H1 120.00 no
C6 C1 H1 120.00 no
C1 C2 H2 120.00 no
C3 C2 H2 120.00 no
C3 C4 H4 120.00 no
C5 C4 H4 120.00 no
C4 C5 H5 120.00 no
C6 C5 H5 120.00 no
N1 C7 H7 108.00 no
C8 C7 H7 108.00 no
C12 C7 H7 108.00 no
C7 C8 H8A 109.00 no
C7 C8 H8B 109.00 no
C9 C8 H8A 109.00 no
C9 C8 H8B 109.00 no
H8A C8 H8B 108.00 no
C8 C9 H9A 109.00 no
C8 C9 H9B 109.00 no
C10 C9 H9A 109.00 no
C10 C9 H9B 109.00 no
H9A C9 H9B 108.00 no
C9 C10 H10A 109.00 no
C9 C10 H10B 109.00 no
C11 C10 H10A 109.00 no
C11 C10 H10B 109.00 no
H10A C10 H10B 108.00 no
C10 C11 H11A 109.00 no
C10 C11 H11B 109.00 no
C12 C11 H11A 109.00 no
C12 C11 H11B 109.00 no
H11A C11 H11B 108.00 no
C7 C12 H12A 110.00 no
C7 C12 H12B 109.00 no
C11 C12 H12A 109.00 no
C11 C12 H12B 109.00 no
H12A C12 H12B 108.00 no

loop_
_geom_bond_atom_site_label_1
_geom_bond_atom_site_label_2
_geom_bond_distance
_geom_bond_publ_flag
Cl1 C3 1.731(4) no
S1 O1 1.431(2) no
S1 O2 1.425(2) no
S1 N1 1.594(2) no
S1 C6 1.762(3) no
N1 C7 1.475(3) no
N1 H1N 0.85(4) no
C1 C2 1.366(4) no
C1 C6 1.384(4) no
C2 C3 1.370(5) no
C3 C4 1.370(4) no
C4 C5 1.374(4) no
C5 C6 1.376(3) no
C7 C12 1.510(5) no
C7 C8 1.489(4) no
C8 C9 1.517(5) no
C9 C10 1.478(6) no
C10 C11 1.468(8) no
C11 C12 1.531(6) no
C1 H1 0.9300 no
C2 H2 0.9300 no
C4 H4 0.9300 no
C5 H5 0.9300 no
C7 H7 0.9800 no
C8 H8A 0.9700 no
C8 H8B 0.9700 no
C9 H9A 0.9700 no
C9 H9B 0.9700 no
C10 H10A 0.9700 no
C10 H10B 0.9700 no
C11 H11A 0.9700 no
C11 H11B 0.9700 no
C12 H12A 0.9700 no
C12 H12B 0.9700 no

loop_
_geom_hbond_atom_site_label_D
_geom_hbond_atom_site_label_H
_geom_hbond_atom_site_label_A
_geom_hbond_site_symmetry_A
_geom_hbond_distance_DH
_geom_hbond_distance_HA
_geom_hbond_distance_DA
_geom_hbond_angle_DHA
_geom_hbond_publ_flag
N1 H1N O1 2_655 0.85(4) 2.05(4) 2.891(4) 170(3) yes

loop_
_geom_torsion_atom_site_label_1
_geom_torsion_atom_site_label_2
_geom_torsion_atom_site_label_3
_geom_torsion_atom_site_label_4
_geom_torsion
_geom_torsion_publ_flag
O1 S1 N1 C7 168.78(18) no
O2 S1 N1 C7 39.2(2) no
C6 S1 N1 C7 -78.0(2) no
N1 S1 C6 C5 135.6(2) no
O2 S1 C6 C1 -165.3(2) no
N1 S1 C6 C1 -47.2(2) no
O1 S1 C6 C1 66.5(2) no
O2 S1 C6 C5 17.5(2) no
O1 S1 C6 C5 -110.7(2) no
S1 N1 C7 C12 -144.8(2) no
S1 N1 C7 C8 91.8(2) no
C6 C1 C2 C3 0.7(4) no
C2 C1 C6 S1 -176.7(2) no
C2 C1 C6 C5 0.5(4) no
C1 C2 C3 C4 -1.3(4) no
C1 C2 C3 Cl1 178.7(2) no
Cl1 C3 C4 C5 -179.3(2) no
C2 C3 C4 C5 0.6(5) no
C3 C4 C5 C6 0.6(4) no
C4 C5 C6 S1 176.1(2) no
C4 C5 C6 C1 -1.1(4) no
N1 C7 C8 C9 176.1(3) no
C12 C7 C8 C9 54.6(4) no
N1 C7 C12 C11 -178.0(3) no
C8 C7 C12 C11 -53.2(4) no
C7 C8 C9 C10 -54.4(4) no
C8 C9 C10 C11 53.3(5) no
C9 C10 C11 C12 -53.2(6) no
C10 C11 C12 C7 53.0(5) no

loop_
_cod_related_entry_id
_cod_related_entry_database
_cod_related_entry_code
1 ChemSpider 670186
